data_1522137
loop_
_publ_author_name
'Wang, J.-K.'
'Mizutani, N.'
'Wakiya, N.'
'Shinozaki, K.'

_publ_section_title
;
 Structural and ferroelectric properties of (1-X)(Ba~3.75~Y~0.83~Nb~10~O~30~) -
 X(Ba~3.75~Sm~0.83~Nb~10~O~30~) solid solutions
;
_journal_issue 1253
_journal_name_full 'Journal of the Ceramic Society of Japan'
_journal_page_first 36
_journal_page_last 39
_journal_paper_doi 10.2109/jcersj.108.36
_journal_volume 108
_journal_year 2000
_chemical_formula_sum 'Ba3.75 Nb10 O30 Sm0.4165 Y0.4165'
_chemical_name_systematic 'Ba3.75 (Y0.833 Sm0.833)0.5 Nb10 O30'
_space_group_IT_number 100
_symmetry_space_group_name_Hall 'P 4 -2ab'
_symmetry_space_group_name_H-M 'P 4 b m'
_cell_angle_alpha 90
_cell_angle_beta 90
_cell_angle_gamma 90
_cell_formula_units_Z 1
_cell_length_a 12.457
_cell_length_b 12.457
_cell_length_c 3.942
_cell_volume 611.707
_citation_journal_id_ASTM JCSJEW
_cod_data_source_file Wang_JCSJEW_2000_1522.cif
_cod_data_source_block Ba3.75Nb10O30Sm0.4165Y0.4165
_cod_original_cell_volume 611.7071
_cod_database_code 1522137

loop_
_symmetry_equiv_pos_as_xyz
x,y,z
-y,x,z
-x,-y,z
y,-x,z
-x+1/2,y+1/2,z
-y+1/2,-x+1/2,z
x+1/2,-y+1/2,z
y+1/2,x+1/2,z

loop_
_atom_site_label
_atom_site_type_symbol
_atom_site_fract_x
_atom_site_fract_y
_atom_site_fract_z
_atom_site_occupancy
_atom_site_U_iso_or_equiv
O6 O-2 0.2482 0.416 0.6878 0.5 0.0
O2 O-2 0.1381 0.0698 -0.0201 1 0.0
O1 O-2 0.3439 0.0007 -0.0036 1 0.0
O4 O-2 -0.0155 0.4845 0.6019 0.5 0.0
Nb1 Nb+5 0 0.5 0.0399 1 0.0
Sm1 Sm+3 0 0 0.4972 0.2083 0.0
Ba1 Ba+2 0.173 0.673 0.51 0.9375 0.0
O3 O-2 0.28 0.78 0.022 1 0.0
O5 O-2 0.3022 0.4268 0.5735 0.5 0.0
Y1 Y+3 0 0 0.4972 0.2083 0.0
Nb2 Nb+5 0.0716 0.2092 0.0503 1 0.0
